data_1544196
loop_
_publ_author_name
'Semakul, Natthawat'
'Jackson, Kelvin E.'
'Paton, Robert S.'
'Rovis, Tomislav'

_publ_section_title
;
 Heptamethylindenyl (Ind*) enables diastereoselective benzamidation of
 cyclopropenes via Rh(iii)-catalyzed C-H activation.
;
_journal_issue 2
_journal_name_full 'Chemical science'
_journal_page_first 1015
_journal_page_last 1020
_journal_paper_doi 10.1039/c6sc02587k
_journal_volume 8
_journal_year 2017
_chemical_formula_moiety 'C18 H17 N O2'
_chemical_formula_sum 'C18 H17 N O2'
_chemical_formula_weight 279.32
_space_group_crystal_system monoclinic
_space_group_IT_number 14
_space_group_name_Hall '-P 2yn'
_space_group_name_H-M_alt 'P 1 21/n 1'
_symmetry_space_group_name_Hall '-P 2yn'
_symmetry_space_group_name_H-M 'P 1 21/n 1'
_atom_sites_solution_hydrogens geom
_atom_sites_solution_primary direct
_audit_creation_date 2016-04-07
_audit_creation_method
;
Olex2 1.2
(compiled 2016.02.19 svn.r3266 for OlexSys, GUI svn.r5155)
;
_audit_update_record
;
2016-04-07 deposited with the CCDC.
2016-09-16 downloaded from the CCDC.
;
_cell_angle_alpha 90
_cell_angle_beta 95.7420(12)
_cell_angle_gamma 90
_cell_formula_units_Z 4
_cell_length_a 8.5035(2)
_cell_length_b 7.1303(2)
_cell_length_c 23.6793(6)
_cell_measurement_reflns_used 7672
_cell_measurement_temperature 100(2)
_cell_measurement_theta_max 33.26
_cell_measurement_theta_min 2.64
_cell_volume 1428.53(6)
_computing_molecular_graphics 'Olex2 (Dolomanov et al., 2009)'
_computing_publication_material 'Olex2 (Dolomanov et al., 2009)'
_computing_structure_refinement 'XL (Sheldrick, 2008)'
_computing_structure_solution 'XS (Sheldrick, 2008)'
_diffrn_ambient_temperature 99.77
_diffrn_measured_fraction_theta_full 0.999
_diffrn_measured_fraction_theta_max 0.984
_diffrn_measurement_device_type 'Bruker APEX-II CCD'
_diffrn_measurement_method '\f and \w scans'
_diffrn_radiation_type MoK\a
_diffrn_radiation_wavelength 0.71073
_diffrn_reflns_av_R_equivalents 0.0926
_diffrn_reflns_av_unetI/netI 0.0945
_diffrn_reflns_Laue_measured_fraction_full 0.999
_diffrn_reflns_Laue_measured_fraction_max 0.984
_diffrn_reflns_limit_h_max 12
_diffrn_reflns_limit_h_min -13
_diffrn_reflns_limit_k_max 10
_diffrn_reflns_limit_k_min -7
_diffrn_reflns_limit_l_max 36
_diffrn_reflns_limit_l_min -36
_diffrn_reflns_number 30307
_diffrn_reflns_point_group_measured_fraction_full 0.999
_diffrn_reflns_point_group_measured_fraction_max 0.984
_diffrn_reflns_theta_full 25.242
_diffrn_reflns_theta_max 33.388
_diffrn_reflns_theta_min 2.985
_diffrn_standards_number 0
_exptl_absorpt_coefficient_mu 0.085
_exptl_absorpt_correction_type none
_exptl_crystal_colour 'clear colourless'
_exptl_crystal_colour_lustre clear
_exptl_crystal_colour_primary colourless
_exptl_crystal_density_diffrn 1.299
_exptl_crystal_description block
_exptl_crystal_F_000 592
_exptl_crystal_recrystallization_method 'Vapor diffusion'
_exptl_crystal_size_max 0.25
_exptl_crystal_size_mid 0.124
_exptl_crystal_size_min 0.107
_refine_diff_density_max 0.536
_refine_diff_density_min -0.287
_refine_diff_density_rms 0.076
_refine_ls_extinction_method none
_refine_ls_goodness_of_fit_ref 1.033
_refine_ls_hydrogen_treatment constr
_refine_ls_matrix_type full
_refine_ls_number_parameters 192
_refine_ls_number_reflns 5464
_refine_ls_number_restraints 0
_refine_ls_restrained_S_all 1.033
_refine_ls_R_factor_all 0.1350
_refine_ls_R_factor_gt 0.0685
_refine_ls_shift/su_max 0.000
_refine_ls_shift/su_mean 0.000
_refine_ls_structure_factor_coef Fsqd
_refine_ls_weighting_details 'w=1/[\s^2^(Fo^2^)+(0.0840P)^2^+0.2020P] where P=(Fo^2^+2Fc^2^)/3'
_refine_ls_weighting_scheme calc
_refine_ls_wR_factor_gt 0.1558
_refine_ls_wR_factor_ref 0.1811
_reflns_Friedel_coverage 0.000
_reflns_number_gt 3163
_reflns_number_total 5464
_reflns_threshold_expression 'I > 2\s(I)'
_cod_data_source_file c6sc02587k3.cif
_cod_data_source_block rovis227-1
_cod_depositor_comments
;Adding full bibliography for 1544196.cif.

 Adding full bibliography for 1544196.cif.
;
_cod_database_code 1544196
_shelx_space_group_comment
;
The symmetry employed for this shelxl refinement is uniquely defined
by the following loop, which should always be used as a source of
symmetry information in preference to the above space-group names.
They are only intended as comments.
;
_shelx_estimated_absorpt_t_max 0.991
_shelx_estimated_absorpt_t_min 0.979
_olex2_refinement_description
;
1. Fixed Uiso
 At 1.2 times of:
  All C(H) groups, All N(H) groups
 At 1.5 times of:
  All C(H,H,H) groups
2.a Ternary CH refined with riding coordinates:
 C7(H7), C8(H8)
2.b Aromatic/amide H refined with riding coordinates:
 N3(H3), C4(H4), C13(H13), C14(H14), C16(H16), C17(H17), C18(H18), C19(H19),
 C20(H20)
2.c Idealised Me refined as rotating group:
 C15(H15A,H15B,H15C), C21(H21A,H21B,H21C)
;
_shelx_shelxl_version_number 2014/7
_olex2_submission_original_sample_id Rovis227
_olex2_submission_special_instructions 'No special instructions were received'

loop_
_space_group_symop_operation_xyz
'x, y, z'
'-x+1/2, y+1/2, -z+1/2'
'-x, -y, -z'
'x-1/2, -y-1/2, z-1/2'

loop_
_atom_site_label
_atom_site_type_symbol
_atom_site_fract_x
_atom_site_fract_y
_atom_site_fract_z
_atom_site_U_iso_or_equiv
_atom_site_adp_type
_atom_site_occupancy
_atom_site_site_symmetry_order
_atom_site_calc_flag
_atom_site_refinement_flags_posn
O1 O 0.67072(13) 0.34438(17) 0.00548(5) 0.0180(3) Uani 1 1 d .
O2 O 0.97316(14) -0.23988(19) 0.05114(6) 0.0232(3) Uani 1 1 d .
N3 N 0.44084(16) 0.3146(2) 0.04481(6) 0.0155(3) Uani 1 1 d .
H3 H 0.4122 0.4252 0.0309 0.019 Uiso 1 1 calc R
C4 C 0.77911(18) -0.0066(2) 0.04523(7) 0.0150(3) Uani 1 1 d .
H4 H 0.8446 0.0653 0.0232 0.018 Uiso 1 1 calc R
C5 C 0.63344(18) 0.0637(2) 0.05753(6) 0.0130(3) Uani 1 1 d .
C6 C 0.53477(18) -0.0415(2) 0.08984(6) 0.0137(3) Uani 1 1 d .
C7 C 0.37776(18) 0.0313(2) 0.10148(6) 0.0136(3) Uani 1 1 d .
H7 H 0.2913 -0.0640 0.1006 0.016 Uiso 1 1 calc R
C8 C 0.33086(18) 0.2188(2) 0.07688(7) 0.0144(3) Uani 1 1 d .
H8 H 0.2172 0.2310 0.0618 0.017 Uiso 1 1 calc R
C9 C 0.58374(18) 0.2508(2) 0.03413(7) 0.0135(3) Uani 1 1 d .
C10 C 0.82834(19) -0.1830(2) 0.06533(7) 0.0158(3) Uani 1 1 d .
C11 C 0.36163(18) 0.2012(2) 0.14153(7) 0.0146(3) Uani 1 1 d .
C12 C 0.21689(18) 0.2069(2) 0.17321(7) 0.0142(3) Uani 1 1 d .
C13 C 0.73074(19) -0.2900(3) 0.09686(7) 0.0175(3) Uani 1 1 d .
H13 H 0.7635 -0.4109 0.1102 0.021 Uiso 1 1 calc R
C14 C 0.58537(19) -0.2186(2) 0.10859(7) 0.0167(3) Uani 1 1 d .
H14 H 0.5192 -0.2922 0.1299 0.020 Uiso 1 1 calc R
C15 C 0.51076(19) 0.2856(3) 0.17096(7) 0.0171(3) Uani 1 1 d .
H15A H 0.5395 0.2196 0.2068 0.026 Uiso 1 1 calc GR
H15B H 0.4930 0.4186 0.1787 0.026 Uiso 1 1 calc GR
H15C H 0.5966 0.2735 0.1465 0.026 Uiso 1 1 calc GR
C16 C 0.07653(19) 0.1151(3) 0.15316(7) 0.0184(4) Uani 1 1 d .
H16 H 0.0726 0.0455 0.1189 0.022 Uiso 1 1 calc R
C17 C 0.2171(2) 0.3097(3) 0.22375(8) 0.0197(4) Uani 1 1 d .
H17 H 0.3104 0.3734 0.2385 0.024 Uiso 1 1 calc R
C18 C -0.0578(2) 0.1240(3) 0.18257(8) 0.0230(4) Uani 1 1 d .
H18 H -0.1509 0.0584 0.1687 0.028 Uiso 1 1 calc R
C19 C -0.0552(2) 0.2286(3) 0.23211(8) 0.0240(4) Uani 1 1 d .
H19 H -0.1470 0.2376 0.2518 0.029 Uiso 1 1 calc R
C20 C 0.0826(2) 0.3196(3) 0.25254(8) 0.0231(4) Uani 1 1 d .
H20 H 0.0854 0.3899 0.2867 0.028 Uiso 1 1 calc R
C21 C 1.0328(2) -0.4149(3) 0.07369(10) 0.0314(5) Uani 1 1 d .
H21A H 1.1371 -0.4387 0.0609 0.047 Uiso 1 1 calc GR
H21B H 0.9603 -0.5160 0.0604 0.047 Uiso 1 1 calc GR
H21C H 1.0420 -0.4100 0.1153 0.047 Uiso 1 1 calc GR

loop_
_atom_site_aniso_label
_atom_site_aniso_U_11
_atom_site_aniso_U_22
_atom_site_aniso_U_33
_atom_site_aniso_U_23
_atom_site_aniso_U_13
_atom_site_aniso_U_12
O1 0.0180(6) 0.0149(6) 0.0218(6) 0.0046(5) 0.0058(5) 0.0023(5)
O2 0.0198(6) 0.0200(7) 0.0316(7) 0.0057(5) 0.0104(5) 0.0079(5)
N3 0.0174(6) 0.0127(7) 0.0168(7) 0.0060(5) 0.0043(5) 0.0048(5)
C4 0.0147(7) 0.0146(8) 0.0160(7) -0.0010(6) 0.0029(6) 0.0007(6)
C5 0.0159(7) 0.0104(8) 0.0128(7) 0.0005(6) 0.0015(6) 0.0012(6)
C6 0.0159(7) 0.0122(8) 0.0131(7) -0.0021(6) 0.0020(6) 0.0010(6)
C7 0.0140(7) 0.0132(8) 0.0138(7) 0.0003(6) 0.0024(6) 0.0010(6)
C8 0.0147(7) 0.0144(8) 0.0143(7) 0.0025(6) 0.0035(5) 0.0027(6)
C9 0.0161(7) 0.0108(8) 0.0136(7) -0.0008(6) 0.0018(6) 0.0011(6)
C10 0.0147(7) 0.0157(9) 0.0172(8) -0.0020(6) 0.0028(6) 0.0033(6)
C11 0.0163(7) 0.0145(8) 0.0133(7) 0.0007(6) 0.0029(6) 0.0019(6)
C12 0.0169(7) 0.0119(8) 0.0141(7) 0.0006(6) 0.0027(6) 0.0021(6)
C13 0.0199(8) 0.0138(8) 0.0191(8) 0.0026(7) 0.0030(6) 0.0032(7)
C14 0.0191(7) 0.0141(8) 0.0175(8) 0.0022(6) 0.0050(6) 0.0016(6)
C15 0.0171(7) 0.0178(9) 0.0165(8) -0.0025(7) 0.0029(6) -0.0007(7)
C16 0.0180(8) 0.0227(10) 0.0147(8) -0.0027(7) 0.0019(6) 0.0012(7)
C17 0.0197(8) 0.0184(9) 0.0215(8) -0.0042(7) 0.0045(6) -0.0024(7)
C18 0.0165(8) 0.0296(11) 0.0231(9) -0.0038(8) 0.0024(7) -0.0006(7)
C19 0.0208(8) 0.0291(11) 0.0234(9) -0.0024(8) 0.0085(7) 0.0016(8)
C20 0.0265(9) 0.0238(10) 0.0204(9) -0.0079(7) 0.0089(7) -0.0028(7)
C21 0.0249(9) 0.0261(11) 0.0450(12) 0.0082(10) 0.0128(8) 0.0141(8)

loop_
_atom_type_symbol
_atom_type_description
_atom_type_scat_dispersion_real
_atom_type_scat_dispersion_imag
_atom_type_scat_source
C C 0.0033 0.0016 'International Tables Vol C Tables 4.2.6.8 and 6.1.1.4'
H H 0.0000 0.0000 'International Tables Vol C Tables 4.2.6.8 and 6.1.1.4'
N N 0.0061 0.0033 'International Tables Vol C Tables 4.2.6.8 and 6.1.1.4'
O O 0.0106 0.0060 'International Tables Vol C Tables 4.2.6.8 and 6.1.1.4'

loop_
_geom_angle_atom_site_label_1
_geom_angle_atom_site_label_2
_geom_angle_atom_site_label_3
_geom_angle
C10 O2 C21 117.45(13)
C9 N3 C8 125.98(14)
C10 C4 C5 119.75(15)
C4 C5 C6 120.82(15)
C4 C5 C9 118.01(14)
C6 C5 C9 121.15(14)
C5 C6 C7 120.72(15)
C14 C6 C5 118.35(14)
C14 C6 C7 120.88(14)
C6 C7 C8 116.74(13)
C6 C7 C11 121.50(14)
C8 C7 C11 60.29(11)
N3 C8 C7 117.95(13)
N3 C8 C11 120.84(14)
C7 C8 C11 61.67(11)
O1 C9 N3 121.19(15)
O1 C9 C5 121.36(14)
N3 C9 C5 117.45(14)
O2 C10 C4 115.48(14)
O2 C10 C13 124.44(15)
C4 C10 C13 120.07(14)
C8 C11 C7 58.03(10)
C12 C11 C7 116.89(14)
C12 C11 C8 115.43(13)
C12 C11 C15 116.76(14)
C15 C11 C7 118.13(13)
C15 C11 C8 118.68(14)
C16 C12 C11 121.99(15)
C16 C12 C17 117.46(15)
C17 C12 C11 120.53(15)
C14 C13 C10 119.60(16)
C13 C14 C6 121.41(15)
C18 C16 C12 121.38(16)
C20 C17 C12 120.91(16)
C19 C18 C16 120.08(17)
C20 C19 C18 119.22(16)
C19 C20 C17 120.94(17)

loop_
_geom_bond_atom_site_label_1
_geom_bond_atom_site_label_2
_geom_bond_distance
O1 C9 1.2461(19)
O2 C10 1.3700(19)
O2 C21 1.430(2)
N3 C8 1.435(2)
N3 C9 1.345(2)
C4 C5 1.394(2)
C4 C10 1.394(2)
C5 C6 1.407(2)
C5 C9 1.489(2)
C6 C7 1.484(2)
C6 C14 1.392(2)
C7 C8 1.497(2)
C7 C11 1.553(2)
C8 C11 1.532(2)
C10 C13 1.398(2)
C11 C12 1.505(2)
C11 C15 1.510(2)
C12 C16 1.402(2)
C12 C17 1.403(2)
C13 C14 1.390(2)
C16 C18 1.397(2)
C17 C20 1.391(2)
C18 C19 1.388(3)
C19 C20 1.384(3)
